data_4089457
loop_
_publ_author_name
'Hlina, Johann'
'Baumgartner, Judith'
'Marschner, Christoph'
'Zark, Patrick'
'M\"uller, Thomas'

_publ_section_title
;
 Coordination Chemistry of Disilylated Germylenes with Group 4
 Metallocenes.
;
_journal_issue 11
_journal_name_full Organometallics
_journal_page_first 3300
_journal_page_last 3308
_journal_paper_doi 10.1021/om400215v
_journal_volume 32
_journal_year 2013
_chemical_formula_sum 'C32 H73 Ge P Si8 Ti'
_chemical_formula_weight 834.08
_space_group_IT_number 2
_space_group_name_Hall '-P 1'
_space_group_name_H-M_alt 'P -1'
_symmetry_cell_setting triclinic
_symmetry_space_group_name_H-M 'P -1'
_atom_sites_solution_hydrogens geom
_atom_sites_solution_primary direct
_atom_sites_solution_secondary difmap
_audit_creation_method SHELXL-97
_audit_update_record
;
2013-05-02 # Formatted by publCIF
;
_cell_angle_alpha 84.17(3)
_cell_angle_beta 85.39(3)
_cell_angle_gamma 66.11(3)
_cell_formula_units_Z 2
_cell_length_a 11.874(2)
_cell_length_b 12.293(3)
_cell_length_c 19.195(4)
_cell_measurement_reflns_used 6461
_cell_measurement_temperature 100(2)
_cell_measurement_theta_max 52.00
_cell_measurement_theta_min 4.389
_cell_volume 2546.2(11)
_computing_cell_refinement 'Bruker XSCANS'
_computing_data_collection 'Bruker XSCANS'
_computing_data_reduction 'Bruker SHELXTL'
_computing_molecular_graphics 'Bruker SHELXTL'
_computing_publication_material 'Bruker SHELXTL'
_computing_structure_refinement 'SHELXL-97 (Sheldrick, 1997)'
_computing_structure_solution 'SHELXS-97 (Sheldrick, 1990)'
_diffrn_ambient_temperature 100(2)
_diffrn_measured_fraction_theta_full 0.961
_diffrn_measured_fraction_theta_max 0.961
_diffrn_measurement_device_type 'SMART APEX''
_diffrn_measurement_method '\w scans'
_diffrn_radiation_monochromator graphite
_diffrn_radiation_source 'fine-focus sealed tube'
_diffrn_radiation_type MoK\a
_diffrn_radiation_wavelength 0.71073
_diffrn_reflns_av_R_equivalents 0.0347
_diffrn_reflns_av_sigmaI/netI 0.0639
_diffrn_reflns_limit_h_max 14
_diffrn_reflns_limit_h_min -14
_diffrn_reflns_limit_k_max 15
_diffrn_reflns_limit_k_min -15
_diffrn_reflns_limit_l_max 23
_diffrn_reflns_limit_l_min -23
_diffrn_reflns_number 18203
_diffrn_reflns_theta_full 26.36
_diffrn_reflns_theta_max 26.36
_diffrn_reflns_theta_min 1.82
_exptl_absorpt_coefficient_mu 0.985
_exptl_absorpt_correction_T_max 0.8124
_exptl_absorpt_correction_T_min 0.7059
_exptl_absorpt_correction_type multi-scan
_exptl_absorpt_process_details SADABS
_exptl_crystal_colour red
_exptl_crystal_density_diffrn 1.088
_exptl_crystal_density_method 'not measured'
_exptl_crystal_description plates
_exptl_crystal_F_000 892
_exptl_crystal_size_max 0.38
_exptl_crystal_size_mid 0.27
_exptl_crystal_size_min 0.22
_refine_diff_density_max 1.247
_refine_diff_density_min -0.452
_refine_diff_density_rms 0.105
_refine_ls_extinction_method none
_refine_ls_goodness_of_fit_ref 1.094
_refine_ls_hydrogen_treatment constr
_refine_ls_matrix_type full
_refine_ls_number_parameters 407
_refine_ls_number_reflns 10011
_refine_ls_number_restraints 0
_refine_ls_restrained_S_all 1.094
_refine_ls_R_factor_all 0.0738
_refine_ls_R_factor_gt 0.0606
_refine_ls_shift/su_max 0.005
_refine_ls_shift/su_mean 0.000
_refine_ls_structure_factor_coef Fsqd
_refine_ls_weighting_details 'calc w=1/[\s^2^(Fo^2^)+(0.0665P)^2^+1.3600P] where P=(Fo^2^+2Fc^2^)/3'
_refine_ls_weighting_scheme calc
_refine_ls_wR_factor_gt 0.1331
_refine_ls_wR_factor_ref 0.1391
_reflns_number_gt 8274
_reflns_number_total 10011
_reflns_threshold_expression >2sigma(I)
_cod_data_source_file om400215v_si_002.cif
_cod_data_source_block 2_821j
_cod_original_cell_volume 2546.3(9)
_cod_original_sg_symbol_H-M P-1
_cod_database_code 4089457

loop_
_symmetry_equiv_pos_as_xyz
'x, y, z'
'-x, -y, -z'

loop_
_atom_site_label
_atom_site_type_symbol
_atom_site_fract_x
_atom_site_fract_y
_atom_site_fract_z
_atom_site_U_iso_or_equiv
_atom_site_adp_type
_atom_site_occupancy
_atom_site_symmetry_multiplicity
_atom_site_calc_flag
_atom_site_refinement_flags
Ti1 Ti 0.76938(6) 0.23217(6) 0.09606(3) 0.01430(16) Uani 1 1 d .
Ge1 Ge 0.68370(3) 0.13100(3) 0.19514(2) 0.01385(11) Uani 1 1 d .
P1 P 0.70019(9) 0.42271(9) 0.16363(5) 0.0175(2) Uani 1 1 d .
Si1 Si 0.46966(9) 0.14960(9) 0.22239(5) 0.0148(2) Uani 1 1 d .
Si2 Si 0.47377(9) 0.06750(9) 0.33957(6) 0.0176(2) Uani 1 1 d .
Si3 Si 0.65582(9) -0.10378(9) 0.33837(6) 0.0168(2) Uani 1 1 d .
Si4 Si 0.79866(9) -0.03488(9) 0.27976(5) 0.0150(2) Uani 1 1 d .
Si5 Si 0.40603(9) 0.04395(9) 0.14804(6) 0.0170(2) Uani 1 1 d .
Si6 Si 0.29814(9) 0.33567(9) 0.22763(6) 0.0181(2) Uani 1 1 d .
Si7 Si 0.90408(10) -0.00671(10) 0.37126(6) 0.0227(3) Uani 1 1 d .
Si8 Si 0.94504(10) -0.20412(9) 0.22718(6) 0.0194(2) Uani 1 1 d .
C1 C 0.7208(4) 0.1809(4) -0.0109(2) 0.0252(9) Uani 1 1 d .
H1 H 0.7750 0.1102 -0.0315 0.030 Uiso 1 1 calc R
C2 C 0.6229(4) 0.1903(4) 0.0379(2) 0.0240(9) Uani 1 1 d .
H2 H 0.5989 0.1275 0.0555 0.029 Uiso 1 1 calc R
C3 C 0.5669(4) 0.3088(4) 0.0559(2) 0.0222(9) Uani 1 1 d .
H3 H 0.4991 0.3403 0.0884 0.027 Uiso 1 1 calc R
C4 C 0.6301(4) 0.3732(3) 0.0169(2) 0.0217(9) Uani 1 1 d .
H4 H 0.6113 0.4558 0.0183 0.026 Uiso 1 1 calc R
C5 C 0.7244(4) 0.2942(4) -0.0237(2) 0.0232(9) Uani 1 1 d .
H5 H 0.7813 0.3134 -0.0547 0.028 Uiso 1 1 calc R
C6 C 0.9481(3) 0.1283(4) 0.1624(2) 0.0211(9) Uani 1 1 d .
H6 H 0.9404 0.1038 0.2105 0.025 Uiso 1 1 calc R
C7 C 0.9541(3) 0.0633(4) 0.1050(2) 0.0230(9) Uani 1 1 d .
H7 H 0.9509 -0.0130 0.1074 0.028 Uiso 1 1 calc R
C8 C 0.9657(3) 0.1306(4) 0.0438(2) 0.0245(9) Uani 1 1 d .
H8 H 0.9732 0.1071 -0.0025 0.029 Uiso 1 1 calc R
C9 C 0.9646(3) 0.2391(4) 0.0622(2) 0.0238(9) Uani 1 1 d .
H9 H 0.9692 0.3022 0.0308 0.029 Uiso 1 1 calc R
C10 C 0.9554(3) 0.2361(4) 0.1356(2) 0.0237(9) Uani 1 1 d .
H10 H 0.9544 0.2970 0.1628 0.028 Uiso 1 1 calc R
C11 C 0.7611(4) 0.5355(3) 0.1316(2) 0.0238(9) Uani 1 1 d .
H11A H 0.7223 0.6043 0.1608 0.029 Uiso 1 1 calc R
H11B H 0.8507 0.5010 0.1393 0.029 Uiso 1 1 calc R
C12 C 0.7426(5) 0.5823(4) 0.0553(2) 0.0340(11) Uani 1 1 d .
H12A H 0.7818 0.5158 0.0253 0.051 Uiso 1 1 calc R
H12B H 0.7798 0.6404 0.0442 0.051 Uiso 1 1 calc R
H12C H 0.6541 0.6208 0.0470 0.051 Uiso 1 1 calc R
C13 C 0.5330(3) 0.5094(3) 0.1677(2) 0.0230(9) Uani 1 1 d .
H13A H 0.5047 0.5278 0.1191 0.028 Uiso 1 1 calc R
H13B H 0.4941 0.4577 0.1922 0.028 Uiso 1 1 calc R
C14 C 0.4838(4) 0.6265(4) 0.2036(3) 0.0386(12) Uani 1 1 d .
H14A H 0.5122 0.6109 0.2516 0.058 Uiso 1 1 calc R
H14B H 0.3935 0.6611 0.2048 0.058 Uiso 1 1 calc R
H14C H 0.5144 0.6825 0.1775 0.058 Uiso 1 1 calc R
C15 C 0.7419(4) 0.4095(4) 0.2565(2) 0.0254(9) Uani 1 1 d .
H15A H 0.8305 0.3569 0.2598 0.030 Uiso 1 1 calc R
H15B H 0.7314 0.4894 0.2689 0.030 Uiso 1 1 calc R
C16 C 0.6705(5) 0.3621(4) 0.3106(2) 0.0362(11) Uani 1 1 d .
H16A H 0.5840 0.4186 0.3126 0.054 Uiso 1 1 calc R
H16B H 0.7053 0.3518 0.3566 0.054 Uiso 1 1 calc R
H16C H 0.6756 0.2850 0.2978 0.054 Uiso 1 1 calc R
C17 C 0.3410(4) 0.0285(4) 0.3752(2) 0.0300(10) Uani 1 1 d .
H17A H 0.3604 -0.0149 0.4214 0.045 Uiso 1 1 calc R
H17B H 0.3272 -0.0218 0.3433 0.045 Uiso 1 1 calc R
H17C H 0.2664 0.1018 0.3796 0.045 Uiso 1 1 calc R
C18 C 0.4831(4) 0.1725(4) 0.4015(2) 0.0298(10) Uani 1 1 d .
H18A H 0.4016 0.2370 0.4080 0.045 Uiso 1 1 calc R
H18B H 0.5418 0.2064 0.3819 0.045 Uiso 1 1 calc R
H18C H 0.5109 0.1289 0.4468 0.045 Uiso 1 1 calc R
C19 C 0.6986(4) -0.1816(4) 0.4279(2) 0.0296(10) Uani 1 1 d .
H19A H 0.6304 -0.2002 0.4497 0.044 Uiso 1 1 calc R
H19B H 0.7155 -0.1294 0.4571 0.044 Uiso 1 1 calc R
H19C H 0.7724 -0.2557 0.4237 0.044 Uiso 1 1 calc R
C20 C 0.6251(4) -0.2128(4) 0.2886(2) 0.0284(10) Uani 1 1 d .
H20A H 0.6983 -0.2881 0.2885 0.043 Uiso 1 1 calc R
H20B H 0.6060 -0.1797 0.2403 0.043 Uiso 1 1 calc R
H20C H 0.5550 -0.2274 0.3113 0.043 Uiso 1 1 calc R
C21 C 0.5385(4) -0.0752(4) 0.1028(2) 0.0247(9) Uani 1 1 d .
H21A H 0.5067 -0.1191 0.0757 0.037 Uiso 1 1 calc R
H21B H 0.5935 -0.1303 0.1379 0.037 Uiso 1 1 calc R
H21C H 0.5842 -0.0380 0.0713 0.037 Uiso 1 1 calc R
C22 C 0.3095(4) 0.1481(4) 0.0771(2) 0.0267(9) Uani 1 1 d .
H22A H 0.2861 0.1026 0.0462 0.040 Uiso 1 1 calc R
H22B H 0.3569 0.1883 0.0498 0.040 Uiso 1 1 calc R
H22C H 0.2350 0.2076 0.0982 0.040 Uiso 1 1 calc R
C23 C 0.3090(4) -0.0310(4) 0.1952(2) 0.0260(9) Uani 1 1 d .
H23A H 0.2361 0.0287 0.2175 0.039 Uiso 1 1 calc R
H23B H 0.3572 -0.0905 0.2311 0.039 Uiso 1 1 calc R
H23C H 0.2829 -0.0703 0.1617 0.039 Uiso 1 1 calc R
C24 C 0.3093(4) 0.4309(3) 0.2954(2) 0.0261(9) Uani 1 1 d .
H24A H 0.2613 0.5152 0.2814 0.039 Uiso 1 1 calc R
H24B H 0.3957 0.4175 0.2994 0.039 Uiso 1 1 calc R
H24C H 0.2765 0.4096 0.3408 0.039 Uiso 1 1 calc R
C25 C 0.1611(4) 0.2994(4) 0.2538(2) 0.0261(9) Uani 1 1 d .
H25A H 0.0866 0.3734 0.2549 0.039 Uiso 1 1 calc R
H25B H 0.1723 0.2566 0.3004 0.039 Uiso 1 1 calc R
H25C H 0.1529 0.2491 0.2197 0.039 Uiso 1 1 calc R
C26 C 0.2559(4) 0.4363(4) 0.1444(2) 0.0259(9) Uani 1 1 d .
H26A H 0.2560 0.3896 0.1059 0.039 Uiso 1 1 calc R
H26B H 0.3162 0.4719 0.1331 0.039 Uiso 1 1 calc R
H26C H 0.1737 0.4996 0.1508 0.039 Uiso 1 1 calc R
C27 C 0.7984(4) 0.0804(4) 0.4424(2) 0.0361(11) Uani 1 1 d .
H27A H 0.8471 0.0796 0.4815 0.054 Uiso 1 1 calc R
H27B H 0.7402 0.0442 0.4589 0.054 Uiso 1 1 calc R
H27C H 0.7528 0.1630 0.4240 0.054 Uiso 1 1 calc R
C28 C 1.0019(5) -0.1570(4) 0.4143(3) 0.0401(12) Uani 1 1 d .
H28A H 1.0657 -0.2027 0.3805 0.060 Uiso 1 1 calc R
H28B H 0.9499 -0.2004 0.4300 0.060 Uiso 1 1 calc R
H28C H 1.0408 -0.1462 0.4546 0.060 Uiso 1 1 calc R
C29 C 1.0098(4) 0.0704(4) 0.3436(2) 0.0349(11) Uani 1 1 d .
H29A H 0.9620 0.1509 0.3230 0.052 Uiso 1 1 calc R
H29B H 1.0717 0.0250 0.3088 0.052 Uiso 1 1 calc R
H29C H 1.0512 0.0756 0.3845 0.052 Uiso 1 1 calc R
C30 C 0.9660(4) -0.3442(4) 0.2838(3) 0.0332(11) Uani 1 1 d .
H30A H 0.8877 -0.3538 0.2894 0.050 Uiso 1 1 calc R
H30B H 0.9926 -0.3389 0.3299 0.050 Uiso 1 1 calc R
H30C H 1.0286 -0.4130 0.2618 0.050 Uiso 1 1 calc R
C31 C 1.1040(4) -0.2051(4) 0.2136(2) 0.0279(10) Uani 1 1 d .
H31A H 1.1583 -0.2764 0.1902 0.042 Uiso 1 1 calc R
H31B H 1.1365 -0.2058 0.2591 0.042 Uiso 1 1 calc R
H31C H 1.1002 -0.1336 0.1844 0.042 Uiso 1 1 calc R
C32 C 0.8950(4) -0.2238(4) 0.1407(2) 0.0268(10) Uani 1 1 d .
H32A H 0.9627 -0.2877 0.1177 0.040 Uiso 1 1 calc R
H32B H 0.8728 -0.1492 0.1108 0.040 Uiso 1 1 calc R
H32C H 0.8234 -0.2448 0.1484 0.040 Uiso 1 1 calc R

loop_
_atom_site_aniso_label
_atom_site_aniso_U_11
_atom_site_aniso_U_22
_atom_site_aniso_U_33
_atom_site_aniso_U_23
_atom_site_aniso_U_13
_atom_site_aniso_U_12
Ti1 0.0137(3) 0.0136(3) 0.0148(3) -0.0008(3) -0.0012(3) -0.0046(3)
Ge1 0.01228(19) 0.0132(2) 0.0152(2) -0.00031(15) -0.00085(15) -0.00433(15)
P1 0.0163(5) 0.0159(5) 0.0208(5) -0.0028(4) -0.0019(4) -0.0065(4)
Si1 0.0124(5) 0.0141(5) 0.0164(5) -0.0022(4) -0.0001(4) -0.0036(4)
Si2 0.0148(5) 0.0211(5) 0.0159(5) -0.0018(4) 0.0012(4) -0.0064(4)
Si3 0.0162(5) 0.0168(5) 0.0167(5) -0.0003(4) -0.0006(4) -0.0062(4)
Si4 0.0124(5) 0.0149(5) 0.0161(5) -0.0001(4) -0.0003(4) -0.0042(4)
Si5 0.0154(5) 0.0193(5) 0.0176(5) -0.0034(4) -0.0008(4) -0.0077(4)
Si6 0.0136(5) 0.0171(5) 0.0214(6) -0.0024(4) -0.0009(4) -0.0037(4)
Si7 0.0205(6) 0.0310(6) 0.0197(6) 0.0010(5) -0.0059(5) -0.0132(5)
Si8 0.0152(5) 0.0144(5) 0.0246(6) 0.0006(4) 0.0021(4) -0.0027(4)
C1 0.032(2) 0.029(2) 0.014(2) -0.0043(17) -0.0029(17) -0.0105(19)
C2 0.032(2) 0.026(2) 0.020(2) -0.0002(17) -0.0072(18) -0.0158(19)
C3 0.0189(19) 0.027(2) 0.020(2) 0.0014(17) -0.0042(16) -0.0090(17)
C4 0.027(2) 0.0180(19) 0.021(2) 0.0024(17) -0.0064(17) -0.0107(17)
C5 0.027(2) 0.029(2) 0.015(2) 0.0041(17) -0.0046(17) -0.0135(18)
C6 0.0121(18) 0.028(2) 0.021(2) 0.0033(17) -0.0022(15) -0.0069(16)
C7 0.0170(19) 0.019(2) 0.031(2) -0.0026(18) -0.0007(17) -0.0051(16)
C8 0.0166(19) 0.027(2) 0.025(2) -0.0068(18) 0.0052(17) -0.0035(17)
C9 0.0134(18) 0.022(2) 0.032(2) 0.0037(18) 0.0026(17) -0.0046(16)
C10 0.0126(18) 0.027(2) 0.031(2) -0.0093(19) -0.0021(17) -0.0062(17)
C11 0.026(2) 0.020(2) 0.028(2) -0.0006(18) -0.0007(18) -0.0135(18)
C12 0.044(3) 0.028(2) 0.034(3) 0.007(2) -0.005(2) -0.019(2)
C13 0.0119(18) 0.023(2) 0.031(2) -0.0055(18) -0.0017(16) -0.0027(16)
C14 0.025(2) 0.025(2) 0.062(3) -0.016(2) 0.004(2) -0.0041(19)
C15 0.028(2) 0.025(2) 0.021(2) -0.0045(18) -0.0061(18) -0.0069(18)
C16 0.054(3) 0.044(3) 0.021(2) -0.007(2) -0.002(2) -0.030(3)
C17 0.022(2) 0.040(3) 0.024(2) 0.002(2) 0.0017(18) -0.0093(19)
C18 0.040(3) 0.028(2) 0.019(2) -0.0033(18) 0.0021(19) -0.011(2)
C19 0.032(2) 0.031(2) 0.027(2) 0.0053(19) -0.0032(19) -0.016(2)
C20 0.026(2) 0.027(2) 0.035(3) -0.008(2) 0.0003(19) -0.0128(19)
C21 0.027(2) 0.022(2) 0.024(2) -0.0067(18) 0.0011(18) -0.0083(18)
C22 0.020(2) 0.033(2) 0.023(2) -0.0015(19) -0.0065(17) -0.0064(18)
C23 0.023(2) 0.030(2) 0.028(2) -0.0051(19) 0.0007(18) -0.0135(18)
C24 0.024(2) 0.019(2) 0.033(2) -0.0082(18) -0.0020(18) -0.0051(17)
C25 0.018(2) 0.024(2) 0.035(3) -0.0042(19) 0.0003(18) -0.0070(17)
C26 0.023(2) 0.019(2) 0.028(2) 0.0020(18) -0.0046(18) -0.0013(17)
C27 0.042(3) 0.048(3) 0.026(2) -0.009(2) -0.003(2) -0.025(2)
C28 0.042(3) 0.043(3) 0.038(3) 0.009(2) -0.020(2) -0.018(2)
C29 0.036(3) 0.052(3) 0.028(2) -0.002(2) -0.007(2) -0.028(2)
C30 0.030(2) 0.019(2) 0.043(3) 0.003(2) 0.002(2) -0.0033(18)
C31 0.0143(19) 0.026(2) 0.037(3) -0.0009(19) -0.0005(18) -0.0027(17)
C32 0.027(2) 0.022(2) 0.034(2) -0.0108(19) 0.0026(19) -0.0111(18)

loop_
_atom_type_symbol
_atom_type_description
_atom_type_scat_dispersion_real
_atom_type_scat_dispersion_imag
_atom_type_scat_source
C C 0.0033 0.0016 'International Tables Vol C Tables 4.2.6.8 and 6.1.1.4'
H H 0.0000 0.0000 'International Tables Vol C Tables 4.2.6.8 and 6.1.1.4'
Si Si 0.0817 0.0704 'International Tables Vol C Tables 4.2.6.8 and 6.1.1.4'
P P 0.1023 0.0942 'International Tables Vol C Tables 4.2.6.8 and 6.1.1.4'
Ti Ti 0.2776 0.4457 'International Tables Vol C Tables 4.2.6.8 and 6.1.1.4'
Ge Ge 0.1547 1.8001 'International Tables Vol C Tables 4.2.6.8 and 6.1.1.4'

loop_
_geom_angle_atom_site_label_1
_geom_angle_atom_site_label_2
_geom_angle_atom_site_label_3
_geom_angle
C7 Ti1 C8 34.69(14)
C7 Ti1 C3 144.57(15)
C8 Ti1 C3 133.98(15)
C7 Ti1 C4 144.50(15)
C8 Ti1 C4 112.86(15)
C3 Ti1 C4 35.01(13)
C7 Ti1 C6 34.70(14)
C8 Ti1 C6 57.28(14)
C3 Ti1 C6 163.47(14)
C4 Ti1 C6 160.90(14)
C7 Ti1 C5 110.39(15)
C8 Ti1 C5 80.50(15)
C3 Ti1 C5 57.43(14)
C4 Ti1 C5 34.11(14)
C6 Ti1 C5 137.16(14)
C7 Ti1 C2 110.25(15)
C8 Ti1 C2 108.47(15)
C3 Ti1 C2 34.33(14)
C4 Ti1 C2 57.29(14)
C6 Ti1 C2 139.07(14)
C5 Ti1 C2 57.11(14)
C7 Ti1 C1 93.41(15)
C8 Ti1 C1 77.83(15)
C3 Ti1 C1 57.18(15)
C4 Ti1 C1 56.97(14)
C6 Ti1 C1 128.07(15)
C5 Ti1 C1 34.33(13)
C2 Ti1 C1 34.29(14)
C7 Ti1 C9 57.71(14)
C8 Ti1 C9 34.55(14)
C3 Ti1 C9 139.30(14)
C4 Ti1 C9 104.89(14)
C6 Ti1 C9 57.22(14)
C5 Ti1 C9 84.48(15)
C2 Ti1 C9 134.36(15)
C1 Ti1 C9 100.07(15)
C7 Ti1 C10 57.04(14)
C8 Ti1 C10 56.61(15)
C3 Ti1 C10 157.62(14)
C4 Ti1 C10 127.17(14)
C6 Ti1 C10 34.11(13)
C5 Ti1 C10 117.05(15)
C2 Ti1 C10 164.97(14)
C1 Ti1 C10 132.62(15)
C9 Ti1 C10 33.96(14)
C7 Ti1 Ge1 86.86(11)
C8 Ti1 Ge1 120.92(11)
C3 Ti1 Ge1 84.18(10)
C4 Ti1 Ge1 118.32(10)
C6 Ti1 Ge1 79.30(10)
C5 Ti1 Ge1 135.13(11)
C2 Ti1 Ge1 78.17(10)
C1 Ti1 Ge1 106.96(11)
C9 Ti1 Ge1 136.51(11)
C10 Ti1 Ge1 107.18(11)
C7 Ti1 P1 127.50(11)
C8 Ti1 P1 126.28(12)
C3 Ti1 P1 86.92(11)
C4 Ti1 P1 79.70(11)
C6 Ti1 P1 93.47(11)
C5 Ti1 P1 107.62(11)
C2 Ti1 P1 120.52(11)
C1 Ti1 P1 136.62(11)
C9 Ti1 P1 92.20(11)
C10 Ti1 P1 73.95(11)
Ge1 Ti1 P1 90.91(4)
Si4 Ge1 Si1 101.39(5)
Si4 Ge1 Ti1 128.15(4)
Si1 Ge1 Ti1 129.93(4)
C13 P1 C11 103.05(19)
C13 P1 C15 102.9(2)
C11 P1 C15 96.54(19)
C13 P1 Ti1 114.04(14)
C11 P1 Ti1 117.88(14)
C15 P1 Ti1 119.59(14)
Si2 Si1 Si6 101.91(6)
Si2 Si1 Si5 110.26(6)
Si6 Si1 Si5 103.57(6)
Si2 Si1 Ge1 103.90(6)
Si6 Si1 Ge1 123.33(5)
Si5 Si1 Ge1 113.05(5)
C18 Si2 C17 105.3(2)
C18 Si2 Si3 110.31(15)
C17 Si2 Si3 110.15(15)
C18 Si2 Si1 110.44(14)
C17 Si2 Si1 118.37(15)
Si3 Si2 Si1 102.21(6)
C19 Si3 C20 104.9(2)
C19 Si3 Si2 113.32(15)
C20 Si3 Si2 106.35(14)
C19 Si3 Si4 115.71(15)
C20 Si3 Si4 113.29(14)
Si2 Si3 Si4 103.14(6)
Si3 Si4 Si8 104.01(6)
Si3 Si4 Si7 104.00(6)
Si8 Si4 Si7 104.41(6)
Si3 Si4 Ge1 107.05(5)
Si8 Si4 Ge1 114.00(6)
Si7 Si4 Ge1 121.64(6)
C22 Si5 C23 106.1(2)
C22 Si5 C21 106.49(19)
C23 Si5 C21 106.65(19)
C22 Si5 Si1 110.61(15)
C23 Si5 Si1 113.18(15)
C21 Si5 Si1 113.35(14)
C25 Si6 C24 107.2(2)
C25 Si6 C26 105.4(2)
C24 Si6 C26 105.78(19)
C25 Si6 Si1 105.95(14)
C24 Si6 Si1 113.76(14)
C26 Si6 Si1 118.01(14)
C29 Si7 C27 105.8(2)
C29 Si7 C28 106.7(2)
C27 Si7 C28 106.2(2)
C29 Si7 Si4 115.35(15)
C27 Si7 Si4 113.43(16)
C28 Si7 Si4 108.78(17)
C32 Si8 C30 105.9(2)
C32 Si8 C31 108.1(2)
C30 Si8 C31 104.9(2)
C32 Si8 Si4 112.10(14)
C30 Si8 Si4 110.79(15)
C31 Si8 Si4 114.43(15)
C2 C1 C5 108.1(4)
C2 C1 Ti1 72.9(2)
C5 C1 Ti1 72.6(2)
C3 C2 C1 108.0(4)
C3 C2 Ti1 71.9(2)
C1 C2 Ti1 72.9(2)
C2 C3 C4 107.6(4)
C2 C3 Ti1 73.8(2)
C4 C3 Ti1 72.6(2)
C5 C4 C3 108.1(4)
C5 C4 Ti1 73.5(2)
C3 C4 Ti1 72.3(2)
C4 C5 C1 108.1(4)
C4 C5 Ti1 72.4(2)
C1 C5 Ti1 73.1(2)
C7 C6 C10 107.5(4)
C7 C6 Ti1 70.9(2)
C10 C6 Ti1 74.3(2)
C8 C7 C6 107.9(4)
C8 C7 Ti1 73.2(2)
C6 C7 Ti1 74.4(2)
C7 C8 C9 108.8(4)
C7 C8 Ti1 72.1(2)
C9 C8 Ti1 74.3(2)
C10 C9 C8 107.0(4)
C10 C9 Ti1 74.0(2)
C8 C9 Ti1 71.2(2)
C9 C10 C6 108.8(4)
C9 C10 Ti1 72.1(2)
C6 C10 Ti1 71.6(2)
C12 C11 P1 116.9(3)
C14 C13 P1 117.8(3)
C16 C15 P1 116.7(3)

loop_
_geom_bond_atom_site_label_1
_geom_bond_atom_site_label_2
_geom_bond_distance
Ti1 C7 2.335(4)
Ti1 C8 2.350(4)
Ti1 C3 2.361(4)
Ti1 C4 2.365(4)
Ti1 C6 2.380(4)
Ti1 C5 2.380(4)
Ti1 C2 2.386(4)
Ti1 C1 2.386(4)
Ti1 C9 2.389(4)
Ti1 C10 2.413(4)
Ti1 Ge1 2.5361(10)
Ti1 P1 2.5946(15)
Ge1 Si4 2.4676(15)
Ge1 Si1 2.4748(12)
P1 C13 1.833(4)
P1 C11 1.842(4)
P1 C15 1.862(4)
Si1 Si2 2.3659(16)
Si1 Si6 2.3731(17)
Si1 Si5 2.3747(16)
Si2 C18 1.882(4)
Si2 C17 1.886(4)
Si2 Si3 2.3287(17)
Si3 C19 1.882(4)
Si3 C20 1.885(4)
Si3 Si4 2.3501(16)
Si4 Si8 2.3632(17)
Si4 Si7 2.3662(17)
Si5 C22 1.875(4)
Si5 C23 1.876(4)
Si5 C21 1.883(4)
Si6 C25 1.873(4)
Si6 C24 1.882(4)
Si6 C26 1.887(4)
Si7 C29 1.874(4)
Si7 C27 1.876(5)
Si7 C28 1.884(5)
Si8 C32 1.877(5)
Si8 C30 1.878(4)
Si8 C31 1.880(4)
C1 C2 1.407(6)
C1 C5 1.407(6)
C2 C3 1.401(6)
C3 C4 1.422(5)
C4 C5 1.392(6)
C6 C7 1.407(6)
C6 C10 1.406(5)
C7 C8 1.396(6)
C8 C9 1.408(6)
C9 C10 1.403(6)
C11 C12 1.518(6)
C13 C14 1.532(6)
C15 C16 1.508(6)

loop_
_geom_torsion_atom_site_label_1
_geom_torsion_atom_site_label_2
_geom_torsion_atom_site_label_3
_geom_torsion_atom_site_label_4
_geom_torsion
C7 Ti1 Ge1 Si4 18.95(11)
C8 Ti1 Ge1 Si4 25.82(14)
C3 Ti1 Ge1 Si4 164.63(11)
C4 Ti1 Ge1 Si4 172.67(12)
C6 Ti1 Ge1 Si4 -15.20(11)
C5 Ti1 Ge1 Si4 135.01(15)
C2 Ti1 Ge1 Si4 130.40(11)
C1 Ti1 Ge1 Si4 111.55(12)
C9 Ti1 Ge1 Si4 -14.40(16)
C10 Ti1 Ge1 Si4 -35.09(11)
P1 Ti1 Ge1 Si4 -108.56(5)
C7 Ti1 Ge1 Si1 -151.09(11)
C8 Ti1 Ge1 Si1 -144.22(13)
C3 Ti1 Ge1 Si1 -5.41(11)
C4 Ti1 Ge1 Si1 2.62(12)
C6 Ti1 Ge1 Si1 174.76(11)
C5 Ti1 Ge1 Si1 -35.03(15)
C2 Ti1 Ge1 Si1 -39.64(11)
C1 Ti1 Ge1 Si1 -58.49(12)
C9 Ti1 Ge1 Si1 175.56(15)
C10 Ti1 Ge1 Si1 154.87(11)
P1 Ti1 Ge1 Si1 81.40(6)
C7 Ti1 P1 C13 -158.6(2)
C8 Ti1 P1 C13 157.7(2)
C3 Ti1 P1 C13 12.25(18)
C4 Ti1 P1 C13 46.78(18)
C6 Ti1 P1 C13 -151.20(18)
C5 Ti1 P1 C13 66.61(19)
C2 Ti1 P1 C13 4.9(2)
C1 Ti1 P1 C13 44.3(2)
C9 Ti1 P1 C13 151.52(18)
C10 Ti1 P1 C13 -179.49(19)
Ge1 Ti1 P1 C13 -71.86(16)
C7 Ti1 P1 C11 80.4(2)
C8 Ti1 P1 C11 36.6(2)
C3 Ti1 P1 C11 -108.79(18)
C4 Ti1 P1 C11 -74.26(18)
C6 Ti1 P1 C11 87.76(18)
C5 Ti1 P1 C11 -54.43(19)
C2 Ti1 P1 C11 -116.12(19)
C1 Ti1 P1 C11 -76.7(2)
C9 Ti1 P1 C11 30.48(18)
C10 Ti1 P1 C11 59.47(19)
Ge1 Ti1 P1 C11 167.10(15)
C7 Ti1 P1 C15 -36.3(2)
C8 Ti1 P1 C15 -80.0(2)
C3 Ti1 P1 C15 134.56(19)
C4 Ti1 P1 C15 169.09(19)
C6 Ti1 P1 C15 -28.89(19)
C5 Ti1 P1 C15 -171.08(19)
C2 Ti1 P1 C15 127.2(2)
C1 Ti1 P1 C15 166.6(2)
C9 Ti1 P1 C15 -86.17(19)
C10 Ti1 P1 C15 -57.18(19)
Ge1 Ti1 P1 C15 50.45(16)
Si4 Ge1 Si1 Si2 23.94(5)
Ti1 Ge1 Si1 Si2 -164.04(4)
Si4 Ge1 Si1 Si6 138.60(6)
Ti1 Ge1 Si1 Si6 -49.38(8)
Si4 Ge1 Si1 Si5 -95.60(6)
Ti1 Ge1 Si1 Si5 76.43(6)
Si6 Si1 Si2 C18 -55.79(16)
Si5 Si1 Si2 C18 -165.27(16)
Ge1 Si1 Si2 C18 73.32(16)
Si6 Si1 Si2 C17 65.69(18)
Si5 Si1 Si2 C17 -43.79(18)
Ge1 Si1 Si2 C17 -165.20(17)
Si6 Si1 Si2 Si3 -173.15(5)
Si5 Si1 Si2 Si3 77.36(7)
Ge1 Si1 Si2 Si3 -44.05(6)
C18 Si2 Si3 C19 55.0(2)
C17 Si2 Si3 C19 -60.9(2)
Si1 Si2 Si3 C19 172.47(16)
C18 Si2 Si3 C20 169.7(2)
C17 Si2 Si3 C20 53.8(2)
Si1 Si2 Si3 C20 -72.84(15)
C18 Si2 Si3 Si4 -70.85(15)
C17 Si2 Si3 Si4 173.28(16)
Si1 Si2 Si3 Si4 46.61(7)
C19 Si3 Si4 Si8 83.54(17)
C20 Si3 Si4 Si8 -37.62(16)
Si2 Si3 Si4 Si8 -152.16(6)
C19 Si3 Si4 Si7 -25.52(17)
C20 Si3 Si4 Si7 -146.68(16)
Si2 Si3 Si4 Si7 98.78(7)
C19 Si3 Si4 Ge1 -155.46(16)
C20 Si3 Si4 Ge1 83.39(16)
Si2 Si3 Si4 Ge1 -31.15(7)
Si1 Ge1 Si4 Si3 4.11(5)
Ti1 Ge1 Si4 Si3 -168.11(4)
Si1 Ge1 Si4 Si8 118.56(6)
Ti1 Ge1 Si4 Si8 -53.67(7)
Si1 Ge1 Si4 Si7 -114.98(6)
Ti1 Ge1 Si4 Si7 72.79(7)
Si2 Si1 Si5 C22 144.15(15)
Si6 Si1 Si5 C22 35.76(15)
Ge1 Si1 Si5 C22 -100.05(15)
Si2 Si1 Si5 C23 25.30(16)
Si6 Si1 Si5 C23 -83.09(16)
Ge1 Si1 Si5 C23 141.10(15)
Si2 Si1 Si5 C21 -96.33(16)
Si6 Si1 Si5 C21 155.28(15)
Ge1 Si1 Si5 C21 19.47(16)
Si2 Si1 Si6 C25 -61.92(16)
Si5 Si1 Si6 C25 52.60(16)
Ge1 Si1 Si6 C25 -177.55(15)
Si2 Si1 Si6 C24 55.58(16)
Si5 Si1 Si6 C24 170.11(15)
Ge1 Si1 Si6 C24 -60.04(16)
Si2 Si1 Si6 C26 -179.63(16)
Si5 Si1 Si6 C26 -65.10(17)
Ge1 Si1 Si6 C26 64.75(18)
Si3 Si4 Si7 C29 -171.14(18)
Si8 Si4 Si7 C29 80.10(19)
Ge1 Si4 Si7 C29 -50.56(19)
Si3 Si4 Si7 C27 -48.89(18)
Si8 Si4 Si7 C27 -157.65(17)
Ge1 Si4 Si7 C27 71.69(18)
Si3 Si4 Si7 C28 69.11(18)
Si8 Si4 Si7 C28 -39.65(18)
Ge1 Si4 Si7 C28 -170.32(18)
Si3 Si4 Si8 C32 84.15(16)
Si7 Si4 Si8 C32 -167.09(15)
Ge1 Si4 Si8 C32 -32.08(16)
Si3 Si4 Si8 C30 -33.96(18)
Si7 Si4 Si8 C30 74.80(18)
Ge1 Si4 Si8 C30 -150.19(17)
Si3 Si4 Si8 C31 -152.27(16)
Si7 Si4 Si8 C31 -43.51(17)
Ge1 Si4 Si8 C31 91.50(17)
C7 Ti1 C1 C2 121.9(3)
C8 Ti1 C1 C2 153.1(3)
C3 Ti1 C1 C2 -37.0(2)
C4 Ti1 C1 C2 -79.0(3)
C6 Ti1 C1 C2 123.7(2)
C5 Ti1 C1 C2 -116.0(4)
C9 Ti1 C1 C2 179.7(2)
C10 Ti1 C1 C2 168.6(2)
Ge1 Ti1 C1 C2 34.1(2)
P1 Ti1 C1 C2 -76.1(3)
C7 Ti1 C1 C5 -122.1(3)
C8 Ti1 C1 C5 -90.9(3)
C3 Ti1 C1 C5 79.0(3)
C4 Ti1 C1 C5 37.0(2)
C6 Ti1 C1 C5 -120.3(2)
C2 Ti1 C1 C5 116.0(4)
C9 Ti1 C1 C5 -64.3(3)
C10 Ti1 C1 C5 -75.4(3)
Ge1 Ti1 C1 C5 150.1(2)
P1 Ti1 C1 C5 39.8(3)
C5 C1 C2 C3 -0.8(5)
Ti1 C1 C2 C3 63.7(3)
C5 C1 C2 Ti1 -64.5(3)
C7 Ti1 C2 C3 179.2(2)
C8 Ti1 C2 C3 -144.0(2)
C4 Ti1 C2 C3 -38.2(2)
C6 Ti1 C2 C3 155.0(2)
C5 Ti1 C2 C3 -79.1(3)
C1 Ti1 C2 C3 -116.2(4)
C9 Ti1 C2 C3 -116.6(3)
C10 Ti1 C2 C3 -150.4(5)
Ge1 Ti1 C2 C3 97.1(2)
P1 Ti1 C2 C3 13.1(3)
C7 Ti1 C2 C1 -64.6(3)
C8 Ti1 C2 C1 -27.8(3)
C3 Ti1 C2 C1 116.2(4)
C4 Ti1 C2 C1 78.0(3)
C6 Ti1 C2 C1 -88.8(3)
C5 Ti1 C2 C1 37.1(2)
C9 Ti1 C2 C1 -0.4(3)
C10 Ti1 C2 C1 -34.2(7)
Ge1 Ti1 C2 C1 -146.7(2)
P1 Ti1 C2 C1 129.3(2)
C1 C2 C3 C4 0.9(5)
Ti1 C2 C3 C4 65.3(3)
C1 C2 C3 Ti1 -64.4(3)
C7 Ti1 C3 C2 -1.3(4)
C8 Ti1 C3 C2 50.7(3)
C4 Ti1 C3 C2 114.9(3)
C6 Ti1 C3 C2 -76.9(6)
C5 Ti1 C3 C2 78.0(3)
C1 Ti1 C3 C2 37.0(2)
C9 Ti1 C3 C2 101.5(3)
C10 Ti1 C3 C2 160.3(3)
Ge1 Ti1 C3 C2 -77.5(2)
P1 Ti1 C3 C2 -168.8(2)
C7 Ti1 C3 C4 -116.2(3)
C8 Ti1 C3 C4 -64.1(3)
C6 Ti1 C3 C4 168.2(5)
C5 Ti1 C3 C4 -36.8(2)
C2 Ti1 C3 C4 -114.9(3)
C1 Ti1 C3 C4 -77.9(3)
C9 Ti1 C3 C4 -13.4(4)
C10 Ti1 C3 C4 45.5(5)
Ge1 Ti1 C3 C4 167.6(2)
P1 Ti1 C3 C4 76.4(2)
C2 C3 C4 C5 -0.7(5)
Ti1 C3 C4 C5 65.3(3)
C2 C3 C4 Ti1 -66.1(3)
C7 Ti1 C4 C5 0.6(4)
C8 Ti1 C4 C5 19.6(3)
C3 Ti1 C4 C5 -115.8(4)
C6 Ti1 C4 C5 74.5(5)
C2 Ti1 C4 C5 -78.3(3)
C1 Ti1 C4 C5 -37.2(2)
C9 Ti1 C4 C5 55.2(3)
C10 Ti1 C4 C5 84.2(3)
Ge1 Ti1 C4 C5 -129.8(2)
P1 Ti1 C4 C5 144.8(2)
C7 Ti1 C4 C3 116.4(3)
C8 Ti1 C4 C3 135.4(2)
C6 Ti1 C4 C3 -169.8(4)
C5 Ti1 C4 C3 115.8(4)
C2 Ti1 C4 C3 37.5(2)
C1 Ti1 C4 C3 78.5(3)
C9 Ti1 C4 C3 171.0(2)
C10 Ti1 C4 C3 -160.1(2)
Ge1 Ti1 C4 C3 -14.0(3)
P1 Ti1 C4 C3 -99.5(2)
C3 C4 C5 C1 0.3(5)
Ti1 C4 C5 C1 64.8(3)
C3 C4 C5 Ti1 -64.6(3)
C2 C1 C5 C4 0.3(5)
Ti1 C1 C5 C4 -64.4(3)
C2 C1 C5 Ti1 64.7(3)
C7 Ti1 C5 C4 -179.6(2)
C8 Ti1 C5 C4 -161.7(3)
C3 Ti1 C5 C4 37.8(2)
C6 Ti1 C5 C4 -152.4(2)
C2 Ti1 C5 C4 78.9(3)
C1 Ti1 C5 C4 116.0(4)
C9 Ti1 C5 C4 -127.1(3)
C10 Ti1 C5 C4 -117.1(2)
Ge1 Ti1 C5 C4 73.5(3)
P1 Ti1 C5 C4 -36.5(3)
C7 Ti1 C5 C1 64.4(3)
C8 Ti1 C5 C1 82.3(3)
C3 Ti1 C5 C1 -78.2(3)
C4 Ti1 C5 C1 -116.0(4)
C6 Ti1 C5 C1 91.6(3)
C2 Ti1 C5 C1 -37.1(2)
C9 Ti1 C5 C1 116.9(3)
C10 Ti1 C5 C1 126.9(2)
Ge1 Ti1 C5 C1 -42.5(3)
P1 Ti1 C5 C1 -152.5(2)
C8 Ti1 C6 C7 -37.9(2)
C3 Ti1 C6 C7 99.5(5)
C4 Ti1 C6 C7 -101.5(5)
C5 Ti1 C6 C7 -48.9(3)
C2 Ti1 C6 C7 42.5(3)
C1 Ti1 C6 C7 -3.2(3)
C9 Ti1 C6 C7 -79.3(3)
C10 Ti1 C6 C7 -115.3(3)
Ge1 Ti1 C6 C7 100.1(2)
P1 Ti1 C6 C7 -169.7(2)
C7 Ti1 C6 C10 115.3(3)
C8 Ti1 C6 C10 77.4(3)
C3 Ti1 C6 C10 -145.2(5)
C4 Ti1 C6 C10 13.8(5)
C5 Ti1 C6 C10 66.4(3)
C2 Ti1 C6 C10 157.8(2)
C1 Ti1 C6 C10 112.2(3)
C9 Ti1 C6 C10 36.1(2)
Ge1 Ti1 C6 C10 -144.6(2)
P1 Ti1 C6 C10 -54.3(2)
C10 C6 C7 C8 0.3(4)
Ti1 C6 C7 C8 66.1(3)
C10 C6 C7 Ti1 -65.8(3)
C3 Ti1 C7 C8 94.2(3)
C4 Ti1 C7 C8 31.8(4)
C6 Ti1 C7 C8 -114.7(4)
C5 Ti1 C7 C8 32.2(3)
C2 Ti1 C7 C8 93.4(3)
C1 Ti1 C7 C8 62.8(3)
C9 Ti1 C7 C8 -37.0(3)
C10 Ti1 C7 C8 -77.5(3)
Ge1 Ti1 C7 C8 169.6(2)
P1 Ti1 C7 C8 -101.7(3)
C8 Ti1 C7 C6 114.7(4)
C3 Ti1 C7 C6 -151.0(3)
C4 Ti1 C7 C6 146.5(3)
C5 Ti1 C7 C6 146.9(2)
C2 Ti1 C7 C6 -151.8(2)
C1 Ti1 C7 C6 177.5(2)
C9 Ti1 C7 C6 77.7(3)
C10 Ti1 C7 C6 37.2(2)
Ge1 Ti1 C7 C6 -75.7(2)
P1 Ti1 C7 C6 13.1(3)
C6 C7 C8 C9 -1.2(4)
Ti1 C7 C8 C9 65.7(3)
C6 C7 C8 Ti1 -66.9(3)
C3 Ti1 C8 C7 -126.5(3)
C4 Ti1 C8 C7 -160.6(2)
C6 Ti1 C8 C7 37.9(2)
C5 Ti1 C8 C7 -149.6(3)
C2 Ti1 C8 C7 -99.1(3)
C1 Ti1 C8 C7 -114.7(3)
C9 Ti1 C8 C7 116.3(4)
C10 Ti1 C8 C7 78.9(3)
Ge1 Ti1 C8 C7 -12.1(3)
P1 Ti1 C8 C7 105.4(2)
C7 Ti1 C8 C9 -116.3(4)
C3 Ti1 C8 C9 117.2(3)
C4 Ti1 C8 C9 83.1(3)
C6 Ti1 C8 C9 -78.4(3)
C5 Ti1 C8 C9 94.1(3)
C2 Ti1 C8 C9 144.6(2)
C1 Ti1 C8 C9 129.0(3)
C10 Ti1 C8 C9 -37.4(2)
Ge1 Ti1 C8 C9 -128.4(2)
P1 Ti1 C8 C9 -10.9(3)
C7 C8 C9 C10 1.6(4)
Ti1 C8 C9 C10 65.8(3)
C7 C8 C9 Ti1 -64.3(3)
C7 Ti1 C9 C10 -77.7(3)
C8 Ti1 C9 C10 -114.8(4)
C3 Ti1 C9 C10 144.3(3)
C4 Ti1 C9 C10 136.4(2)
C6 Ti1 C9 C10 -36.2(2)
C5 Ti1 C9 C10 164.0(3)
C2 Ti1 C9 C10 -165.1(2)
C1 Ti1 C9 C10 -165.3(2)
Ge1 Ti1 C9 C10 -37.2(3)
P1 Ti1 C9 C10 56.5(2)
C7 Ti1 C9 C8 37.1(2)
C3 Ti1 C9 C8 -100.9(3)
C4 Ti1 C9 C8 -108.8(3)
C6 Ti1 C9 C8 78.5(3)
C5 Ti1 C9 C8 -81.2(3)
C2 Ti1 C9 C8 -50.3(3)
C1 Ti1 C9 C8 -50.5(3)
C10 Ti1 C9 C8 114.8(4)
Ge1 Ti1 C9 C8 77.6(3)
P1 Ti1 C9 C8 171.3(2)
C8 C9 C10 C6 -1.4(4)
Ti1 C9 C10 C6 62.6(3)
C8 C9 C10 Ti1 -64.0(3)
C7 C6 C10 C9 0.7(4)
Ti1 C6 C10 C9 -62.9(3)
C7 C6 C10 Ti1 63.6(3)
C7 Ti1 C10 C9 79.8(3)
C8 Ti1 C10 C9 38.1(2)
C3 Ti1 C10 C9 -87.6(4)
C4 Ti1 C10 C9 -56.8(3)
C6 Ti1 C10 C9 117.6(3)
C5 Ti1 C10 C9 -18.0(3)
C2 Ti1 C10 C9 45.3(6)
C1 Ti1 C10 C9 19.8(3)
Ge1 Ti1 C10 C9 154.2(2)
P1 Ti1 C10 C9 -119.9(2)
C7 Ti1 C10 C6 -37.8(2)
C8 Ti1 C10 C6 -79.5(3)
C3 Ti1 C10 C6 154.7(3)
C4 Ti1 C10 C6 -174.4(2)
C5 Ti1 C10 C6 -135.6(2)
C2 Ti1 C10 C6 -72.3(6)
C1 Ti1 C10 C6 -97.8(3)
C9 Ti1 C10 C6 -117.6(3)
Ge1 Ti1 C10 C6 36.6(2)
P1 Ti1 C10 C6 122.5(2)
C13 P1 C11 C12 -72.2(4)
C15 P1 C11 C12 -177.1(3)
Ti1 P1 C11 C12 54.4(4)
C11 P1 C13 C14 -48.3(4)
C15 P1 C13 C14 51.7(4)
Ti1 P1 C13 C14 -177.2(3)
C13 P1 C15 C16 52.6(4)
C11 P1 C15 C16 157.7(3)
Ti1 P1 C15 C16 -75.0(4)
